data_1100797
loop_
_publ_author_name
'Tomlinson, Susan'
'Zheng, Chong'
'Hosmane, Narayan S.'
'Yang, Jimin'
'Wang, Ying'
'Zhang, Hongming'
'Gray, Thomas G.'
'Demissie, Temesgen'
'Maguire, John A.'
'Baumann, Frank'
'Klein, Axel'
'Sarkar, Biprajit'
'Kaim, Wolfgang'
'Lipscomb, William N.'

_publ_section_title
;
Chemistry of C-Trimethylsilyl-Substituted Heterocarboranes. 31. New Insights 
into Reaction Pathways of Carborane Ligand Systems: Synthetic, Structural, 
Spectroscopic, and Electrochemical Studies on Sandwich and Half-Sandwich 
Metallacarboranes of Iron, Cobalt, and Nickel
;
_journal_issue 9
_journal_name_full Organometallics
_journal_page_first 2177
_journal_page_last 2187
_journal_paper_doi 10.1021/om048982u
_journal_volume 24
_journal_year 2005
_chemical_formula_sum 'C21 H55 B8 N2 Ni Si4'
_chemical_formula_weight 593.22
_space_group_IT_number 14
_symmetry_cell_setting monoclinic
_symmetry_space_group_name_Hall '-P 2ybc'
_symmetry_space_group_name_H-M 'P 1 21/c 1'
_atom_sites_solution_hydrogens geom
_atom_sites_solution_primary direct
_atom_sites_solution_secondary difmap
_audit_creation_method SHELXL-97
_cell_angle_alpha 90.00
_cell_angle_beta 112.33(2)
_cell_angle_gamma 90.00
_cell_formula_units_Z 4
_cell_length_a 17.788(5)
_cell_length_b 10.130(2)
_cell_length_c 21.049(5)
_cell_measurement_reflns_used 30
_cell_measurement_temperature 230(2)
_cell_measurement_theta_max 15.0
_cell_measurement_theta_min 10.0
_cell_volume 3508.4(15)
_computing_cell_refinement 'Siemens XSCANS'
_computing_data_collection 'Siemens XSCANS'
_computing_data_reduction 'Siemens XSCANS'
_computing_molecular_graphics 'Siemens SHELXTL'
_computing_publication_material 'Siemens SHELXTL'
_computing_structure_refinement 'SHELXL-97 (Sheldrick, 1997)'
_computing_structure_solution 'SHELXS-97 (Sheldrick, 1990)'
_diffrn_ambient_temperature 230(2)
_diffrn_measured_fraction_theta_full 0.999
_diffrn_measured_fraction_theta_max 0.999
_diffrn_measurement_device_type 'Siemens P3'
_diffrn_measurement_method 'omega scans'
_diffrn_radiation_monochromator graphite
_diffrn_radiation_source 'fine-focus sealed tube'
_diffrn_radiation_type MoK\a
_diffrn_radiation_wavelength 0.71073
_diffrn_reflns_av_R_equivalents 0.017
_diffrn_reflns_av_sigmaI/netI 0.032
_diffrn_reflns_limit_h_max 18
_diffrn_reflns_limit_h_min -12
_diffrn_reflns_limit_k_max 10
_diffrn_reflns_limit_k_min -2
_diffrn_reflns_limit_l_max 20
_diffrn_reflns_limit_l_min -22
_diffrn_reflns_number 4475
_diffrn_reflns_theta_full 22.00
_diffrn_reflns_theta_max 22.00
_diffrn_reflns_theta_min 1.99
_diffrn_standards_decay_% n/a
_diffrn_standards_interval_count 200
_diffrn_standards_number 3
_exptl_absorpt_coefficient_mu 0.704
_exptl_absorpt_correction_T_max 0.899
_exptl_absorpt_correction_T_min 0.802
_exptl_absorpt_correction_type psi-scan
_exptl_absorpt_process_details 'Siemens XEMP'
_exptl_crystal_colour brown
_exptl_crystal_density_diffrn 1.123
_exptl_crystal_density_method 'not measured'
_exptl_crystal_description plates
_exptl_crystal_F_000 1276
_exptl_crystal_size_max 0.35
_exptl_crystal_size_mid 0.25
_exptl_crystal_size_min 0.20
_refine_diff_density_max 0.563
_refine_diff_density_min -0.214
_refine_diff_density_rms 0.047
_refine_ls_extinction_method none
_refine_ls_goodness_of_fit_ref 1.034
_refine_ls_hydrogen_treatment mixed
_refine_ls_matrix_type full
_refine_ls_number_parameters 340
_refine_ls_number_reflns 4308
_refine_ls_number_restraints 0
_refine_ls_restrained_S_all 1.034
_refine_ls_R_factor_all 0.051
_refine_ls_R_factor_gt 0.034
_refine_ls_shift/su_max 0.001
_refine_ls_shift/su_mean 0.000
_refine_ls_structure_factor_coef Fsqd
_refine_ls_weighting_details 'calc w=1/[\s^2^(Fo^2^)+(0.0407P)^2^+2.5132P] where P=(Fo^2^+2Fc^2^)/3'
_refine_ls_weighting_scheme calc
_refine_ls_wR_factor_gt 0.080
_refine_ls_wR_factor_ref 0.089
_reflns_number_gt 3488
_reflns_number_total 4308
_reflns_threshold_expression >2sigma(I)
_cod_duplicate_entry 4060291
_cod_depositor_comments
;
The following automatic conversions were performed:
'_exptl_absorpt_correction_type' value 'psi scan' changed to 'psi-scan'
according to '/home/saulius/struct/CIF-dictionaries/cif_core.dic'
dictionary named 'cif_core.dic' version 2.4.1 from 2010-06-29.

Automatic conversion script
Id: cif_fix_enum 1527 2010-12-29 10:47:43Z saulius 
;
_cod_original_sg_symbol_H-M P2(1)/c
_cod_database_code 1100797

loop_
_symmetry_equiv_pos_as_xyz
'x, y, z'
'-x, y+1/2, -z+1/2'
'-x, -y, -z'
'x, -y-1/2, z-1/2'

loop_
_atom_site_label
_atom_site_type_symbol
_atom_site_fract_x
_atom_site_fract_y
_atom_site_fract_z
_atom_site_U_iso_or_equiv
_atom_site_adp_type
_atom_site_occupancy
_atom_site_symmetry_multiplicity
_atom_site_calc_flag
_atom_site_refinement_flags
_atom_site_disorder_assembly
_atom_site_disorder_group
Ni Ni 0.72816(2) 0.13974(4) 0.261017(19) 0.02664(14) Uani 1 1 d . . .
Si1 Si 0.81991(7) -0.10587(10) 0.41327(5) 0.0457(3) Uani 1 1 d . . .
Si2 Si 0.72475(6) -0.07295(10) 0.11620(5) 0.0425(3) Uani 1 1 d . . .
Si3 Si 0.92885(6) 0.33543(10) 0.30213(6) 0.0472(3) Uani 1 1 d . . .
Si4 Si 0.59347(6) 0.37828(10) 0.12039(5) 0.0413(3) Uani 1 1 d . . .
C1 C 0.76194(19) -0.0412(3) 0.32575(16) 0.0319(8) Uani 1 1 d . . .
B2 B 0.7933(2) -0.0416(4) 0.26692(19) 0.0327(9) Uani 1 1 d . . .
H2 H 0.8565 -0.0599 0.2724 0.039 Uiso 1 1 calc R . .
C3 C 0.71535(18) -0.0286(3) 0.19823(15) 0.0310(7) Uani 1 1 d . . .
B4 B 0.6370(2) -0.0038(4) 0.2114(2) 0.0348(9) Uani 1 1 d . . .
H4 H 0.5747 0.0048 0.1730 0.042 Uiso 1 1 calc R . .
B5 B 0.6701(2) -0.0032(4) 0.2990(2) 0.0353(9) Uani 1 1 d . . .
H5 H 0.6341 0.0091 0.3311 0.042 Uiso 1 1 calc R . .
B6 B 0.7015(2) -0.1298(4) 0.25772(19) 0.0364(9) Uani 1 1 d . . .
H6 H 0.6877 -0.2360 0.2551 0.044 Uiso 1 1 calc R . .
C11 C 0.81980(18) 0.3009(3) 0.28530(16) 0.0311(8) Uani 1 1 d . . .
B12 B 0.7594(2) 0.2907(4) 0.20744(19) 0.0323(9) Uani 1 1 d . . .
H12 H 0.7772 0.2798 0.1631 0.039 Uiso 1 1 calc R . .
C13 C 0.67107(18) 0.3235(3) 0.20407(15) 0.0304(7) Uani 1 1 d . . .
B14 B 0.6746(2) 0.3105(3) 0.27791(18) 0.0281(8) Uani 1 1 d . . .
B15 B 0.7734(2) 0.3061(3) 0.33382(19) 0.0310(9) Uani 1 1 d . . .
B16 B 0.7442(2) 0.4166(4) 0.26126(19) 0.0321(9) Uani 1 1 d . . .
H16 H 0.7490 0.5248 0.2613 0.038 Uiso 1 1 calc R . .
C21 C 0.9290(3) -0.1234(5) 0.4285(2) 0.0928(17) Uani 1 1 d . . .
H21A H 0.9523 -0.0376 0.4296 0.139 Uiso 1 1 calc R . .
H21B H 0.9346 -0.1747 0.3922 0.139 Uiso 1 1 calc R . .
H21C H 0.9565 -0.1670 0.4716 0.139 Uiso 1 1 calc R . .
C22 C 0.8071(4) -0.0006(4) 0.4800(2) 0.0933(18) Uani 1 1 d . . .
H22A H 0.8383 -0.0362 0.5246 0.140 Uiso 1 1 calc R . .
H22B H 0.7507 0.0020 0.4736 0.140 Uiso 1 1 calc R . .
H22C H 0.8256 0.0872 0.4766 0.140 Uiso 1 1 calc R . .
C23 C 0.7799(3) -0.2726(4) 0.4201(2) 0.0769(14) Uani 1 1 d . . .
H23A H 0.8091 -0.3076 0.4652 0.115 Uiso 1 1 calc R . .
H23B H 0.7868 -0.3301 0.3864 0.115 Uiso 1 1 calc R . .
H23C H 0.7232 -0.2663 0.4122 0.115 Uiso 1 1 calc R . .
C24 C 0.6322(2) -0.0242(5) 0.04144(19) 0.0743(14) Uani 1 1 d . . .
H24A H 0.6381 -0.0499 -0.0003 0.111 Uiso 1 1 calc R . .
H24B H 0.6252 0.0697 0.0417 0.111 Uiso 1 1 calc R . .
H24C H 0.5856 -0.0673 0.0444 0.111 Uiso 1 1 calc R . .
C25 C 0.8145(2) 0.0097(4) 0.10985(18) 0.0555(10) Uani 1 1 d . . .
H25A H 0.8617 -0.0096 0.1502 0.083 Uiso 1 1 calc R . .
H25B H 0.8057 0.1033 0.1062 0.083 Uiso 1 1 calc R . .
H25C H 0.8227 -0.0219 0.0699 0.083 Uiso 1 1 calc R . .
C26 C 0.7398(4) -0.2533(4) 0.1151(3) 0.0953(18) Uani 1 1 d . . .
H26A H 0.7881 -0.2778 0.1533 0.143 Uiso 1 1 calc R . .
H26B H 0.7454 -0.2778 0.0730 0.143 Uiso 1 1 calc R . .
H26C H 0.6938 -0.2979 0.1184 0.143 Uiso 1 1 calc R . .
C27 C 0.9538(3) 0.4995(4) 0.3446(3) 0.0913(17) Uani 1 1 d . . .
H27A H 0.9469 0.4965 0.3876 0.137 Uiso 1 1 calc R . .
H27B H 0.9183 0.5651 0.3155 0.137 Uiso 1 1 calc R . .
H27C H 1.0092 0.5215 0.3525 0.137 Uiso 1 1 calc R . .
C28 C 0.9468(3) 0.3448(5) 0.2212(2) 0.0902(16) Uani 1 1 d . . .
H28A H 1.0028 0.3658 0.2313 0.135 Uiso 1 1 calc R . .
H28B H 0.9129 0.4121 0.1922 0.135 Uiso 1 1 calc R . .
H28C H 0.9341 0.2613 0.1979 0.135 Uiso 1 1 calc R . .
C29 C 0.9963(2) 0.2045(5) 0.3553(3) 0.0835(15) Uani 1 1 d . . .
H29A H 0.9765 0.1197 0.3357 0.125 Uiso 1 1 calc R . .
H29B H 0.9972 0.2087 0.4011 0.125 Uiso 1 1 calc R . .
H29C H 1.0504 0.2171 0.3565 0.125 Uiso 1 1 calc R . .
C30 C 0.5047(2) 0.2642(4) 0.0876(2) 0.0656(12) Uani 1 1 d . . .
H30A H 0.4708 0.2885 0.0415 0.098 Uiso 1 1 calc R . .
H30B H 0.4739 0.2702 0.1164 0.098 Uiso 1 1 calc R . .
H30C H 0.5235 0.1753 0.0881 0.098 Uiso 1 1 calc R . .
C31 C 0.5531(2) 0.5449(4) 0.12811(19) 0.0595(11) Uani 1 1 d . . .
H31A H 0.5964 0.5989 0.1581 0.089 Uiso 1 1 calc R . .
H31B H 0.5116 0.5363 0.1466 0.089 Uiso 1 1 calc R . .
H31C H 0.5304 0.5853 0.0836 0.089 Uiso 1 1 calc R . .
C32 C 0.6399(3) 0.3907(4) 0.05514(18) 0.0647(12) Uani 1 1 d . . .
H32A H 0.6546 0.3042 0.0452 0.097 Uiso 1 1 calc R . .
H32B H 0.6876 0.4451 0.0726 0.097 Uiso 1 1 calc R . .
H32C H 0.6016 0.4292 0.0139 0.097 Uiso 1 1 calc R . .
N41 N 0.61168(14) 0.3450(2) 0.31051(13) 0.0324(6) Uani 1 1 d . . .
N42 N 0.79170(15) 0.3203(3) 0.40539(13) 0.0381(7) Uani 1 1 d . . .
C43 C 0.6457(2) 0.2973(3) 0.38409(16) 0.0409(9) Uani 1 1 d . . .
H43A H 0.6071 0.3187 0.4049 0.049 Uiso 1 1 calc R . .
H43B H 0.6503 0.2019 0.3839 0.049 Uiso 1 1 calc R . .
C44 C 0.7271(2) 0.3530(3) 0.42846(17) 0.0433(9) Uani 1 1 d . . .
H44A H 0.7226 0.4483 0.4297 0.052 Uiso 1 1 calc R . .
H44B H 0.7414 0.3205 0.4749 0.052 Uiso 1 1 calc R . .
C45 C 0.5989(2) 0.4911(3) 0.30903(19) 0.0457(9) Uani 1 1 d . . .
H45A H 0.5753 0.5206 0.2622 0.069 Uiso 1 1 calc R . .
H45B H 0.6501 0.5344 0.3319 0.069 Uiso 1 1 calc R . .
H45C H 0.5630 0.5120 0.3320 0.069 Uiso 1 1 calc R . .
C46 C 0.53209(19) 0.2794(4) 0.27416(19) 0.0464(9) Uani 1 1 d . . .
H46A H 0.4968 0.2966 0.2982 0.070 Uiso 1 1 calc R . .
H46B H 0.5401 0.1860 0.2725 0.070 Uiso 1 1 calc R . .
H46C H 0.5079 0.3134 0.2282 0.070 Uiso 1 1 calc R . .
C47 C 0.8725(2) 0.3357(4) 0.45844(18) 0.0628(12) Uani 1 1 d . . .
H47A H 0.9118 0.2950 0.4437 0.094 Uiso 1 1 calc R . .
H47B H 0.8742 0.2945 0.5000 0.094 Uiso 1 1 calc R . .
H47C H 0.8847 0.4280 0.4666 0.094 Uiso 1 1 calc R . .

loop_
_atom_site_aniso_label
_atom_site_aniso_U_11
_atom_site_aniso_U_22
_atom_site_aniso_U_33
_atom_site_aniso_U_23
_atom_site_aniso_U_13
_atom_site_aniso_U_12
Ni 0.0263(2) 0.0235(2) 0.0331(2) -0.00045(18) 0.01465(18) -0.00096(18)
Si1 0.0638(7) 0.0342(6) 0.0368(6) 0.0044(5) 0.0164(5) -0.0007(5)
Si2 0.0507(6) 0.0423(6) 0.0412(6) -0.0109(5) 0.0249(5) -0.0080(5)
Si3 0.0263(5) 0.0456(6) 0.0721(7) -0.0002(5) 0.0214(5) -0.0036(5)
Si4 0.0390(6) 0.0421(6) 0.0362(5) 0.0017(5) 0.0068(4) 0.0018(5)
C1 0.042(2) 0.0213(17) 0.0368(19) -0.0004(14) 0.0194(16) -0.0005(15)
B2 0.032(2) 0.025(2) 0.041(2) -0.0014(17) 0.0152(18) 0.0007(17)
C3 0.0353(18) 0.0244(17) 0.0355(19) -0.0013(15) 0.0159(15) -0.0052(14)
B4 0.034(2) 0.027(2) 0.044(2) 0.0001(18) 0.0151(18) -0.0065(17)
B5 0.042(2) 0.024(2) 0.046(2) 0.0013(18) 0.025(2) -0.0018(17)
B6 0.042(2) 0.029(2) 0.042(2) -0.0023(18) 0.0203(19) -0.0063(18)
C11 0.0257(18) 0.0226(17) 0.047(2) 0.0018(15) 0.0160(15) -0.0008(14)
B12 0.037(2) 0.025(2) 0.040(2) 0.0013(17) 0.0197(19) 0.0012(17)
C13 0.0304(18) 0.0243(17) 0.0370(18) -0.0006(14) 0.0135(15) -0.0020(14)
B14 0.027(2) 0.0237(19) 0.036(2) -0.0018(16) 0.0155(17) -0.0013(16)
B15 0.027(2) 0.022(2) 0.045(2) -0.0009(17) 0.0144(18) -0.0016(16)
B16 0.029(2) 0.024(2) 0.043(2) 0.0014(18) 0.0140(18) -0.0007(16)
C21 0.063(3) 0.128(5) 0.067(3) 0.031(3) 0.002(2) 0.006(3)
C22 0.180(6) 0.059(3) 0.047(3) 0.002(2) 0.051(3) 0.019(3)
C23 0.115(4) 0.047(3) 0.061(3) 0.017(2) 0.025(3) -0.013(3)
C24 0.062(3) 0.113(4) 0.040(2) -0.018(2) 0.011(2) -0.014(3)
C25 0.053(2) 0.078(3) 0.044(2) -0.001(2) 0.0281(19) -0.003(2)
C26 0.169(5) 0.052(3) 0.113(4) -0.018(3) 0.108(4) -0.008(3)
C27 0.055(3) 0.065(3) 0.156(5) -0.029(3) 0.043(3) -0.025(2)
C28 0.055(3) 0.128(5) 0.108(4) 0.003(3) 0.054(3) -0.015(3)
C29 0.041(2) 0.086(4) 0.119(4) 0.014(3) 0.024(3) 0.016(2)
C30 0.051(3) 0.068(3) 0.057(3) -0.003(2) -0.004(2) -0.011(2)
C31 0.060(3) 0.055(3) 0.051(2) 0.008(2) 0.007(2) 0.011(2)
C32 0.073(3) 0.080(3) 0.036(2) 0.008(2) 0.015(2) 0.005(2)
N41 0.0296(15) 0.0293(15) 0.0435(16) -0.0023(13) 0.0198(13) 0.0017(12)
N42 0.0332(16) 0.0443(17) 0.0319(16) -0.0052(13) 0.0068(13) -0.0022(13)
C43 0.047(2) 0.041(2) 0.045(2) -0.0013(17) 0.0286(18) -0.0014(17)
C44 0.051(2) 0.042(2) 0.039(2) -0.0063(17) 0.0189(18) -0.0029(18)
C45 0.047(2) 0.032(2) 0.067(2) -0.0010(18) 0.032(2) 0.0092(17)
C46 0.0280(19) 0.050(2) 0.065(2) -0.0062(19) 0.0221(18) -0.0054(17)
C47 0.050(2) 0.086(3) 0.044(2) -0.006(2) 0.0073(19) 0.000(2)

loop_
_atom_type_symbol
_atom_type_description
_atom_type_scat_dispersion_real
_atom_type_scat_dispersion_imag
_atom_type_scat_source
C C 0.0033 0.0016 'International Tables Vol C Tables 4.2.6.8 and 6.1.1.4'
H H 0.0000 0.0000 'International Tables Vol C Tables 4.2.6.8 and 6.1.1.4'
B B 0.0013 0.0007 'International Tables Vol C Tables 4.2.6.8 and 6.1.1.4'
N N 0.0061 0.0033 'International Tables Vol C Tables 4.2.6.8 and 6.1.1.4'
Si Si 0.0817 0.0704 'International Tables Vol C Tables 4.2.6.8 and 6.1.1.4'
Ni Ni 0.3393 1.1124 'International Tables Vol C Tables 4.2.6.8 and 6.1.1.4'

loop_
_geom_angle_atom_site_label_1
_geom_angle_atom_site_label_2
_geom_angle_atom_site_label_3
_geom_angle
_geom_angle_site_symmetry_1
_geom_angle_site_symmetry_3
_geom_angle_publ_flag
B14 Ni B12 73.50(14) . . ?
B14 Ni B5 100.68(14) . . ?
B12 Ni B5 167.09(15) . . ?
B14 Ni C3 146.46(13) . . ?
B12 Ni C3 103.87(13) . . ?
B5 Ni C3 74.39(13) . . ?
B14 Ni B4 109.87(14) . . ?
B12 Ni B4 122.79(15) . . ?
B5 Ni B4 47.57(15) . . ?
C3 Ni B4 42.55(13) . . ?
B14 Ni B2 167.75(14) . . ?
B12 Ni B2 114.01(14) . . ?
B5 Ni B2 73.87(14) . . ?
C3 Ni B2 43.57(13) . . ?
B4 Ni B2 74.87(14) . . ?
B14 Ni B15 46.75(13) . . ?
B12 Ni B15 73.50(14) . . ?
B5 Ni B15 111.27(14) . . ?
C3 Ni B15 166.05(12) . . ?
B4 Ni B15 150.12(14) . . ?
B2 Ni B15 124.33(14) . . ?
B14 Ni C11 72.08(12) . . ?
B12 Ni C11 42.91(13) . . ?
B5 Ni C11 147.13(14) . . ?
C3 Ni C11 129.08(11) . . ?
B4 Ni C11 165.29(13) . . ?
B2 Ni C11 106.34(13) . . ?
B15 Ni C11 40.56(12) . . ?
B14 Ni C1 128.16(13) . . ?
B12 Ni C1 149.87(13) . . ?
B5 Ni C1 42.13(13) . . ?
C3 Ni C1 70.03(12) . . ?
B4 Ni C1 73.53(13) . . ?
B2 Ni C1 41.15(12) . . ?
B15 Ni C1 105.11(12) . . ?
C11 Ni C1 117.37(11) . . ?
B14 Ni C13 41.58(12) . . ?
B12 Ni C13 42.61(12) . . ?
B5 Ni C13 125.97(13) . . ?
C3 Ni C13 114.62(12) . . ?
B4 Ni C13 101.48(13) . . ?
B2 Ni C13 150.04(13) . . ?
B15 Ni C13 73.09(12) . . ?
C11 Ni C13 69.91(11) . . ?
C1 Ni C13 167.12(11) . . ?
C22 Si1 C21 110.4(3) . . ?
C22 Si1 C1 111.66(18) . . ?
C21 Si1 C1 110.88(17) . . ?
C22 Si1 C23 107.7(2) . . ?
C21 Si1 C23 107.8(2) . . ?
C1 Si1 C23 108.23(17) . . ?
C26 Si2 C3 108.43(18) . . ?
C26 Si2 C25 108.2(2) . . ?
C3 Si2 C25 110.09(15) . . ?
C26 Si2 C24 109.7(2) . . ?
C3 Si2 C24 111.08(17) . . ?
C25 Si2 C24 109.22(19) . . ?
C28 Si3 C29 107.0(2) . . ?
C28 Si3 C27 107.7(2) . . ?
C29 Si3 C27 111.6(2) . . ?
C28 Si3 C11 111.41(18) . . ?
C29 Si3 C11 111.62(18) . . ?
C27 Si3 C11 107.46(17) . . ?
C32 Si4 C13 109.97(16) . . ?
C32 Si4 C30 108.71(19) . . ?
C13 Si4 C30 112.63(16) . . ?
C32 Si4 C31 107.32(19) . . ?
C13 Si4 C31 111.02(15) . . ?
C30 Si4 C31 107.00(19) . . ?
B2 C1 B5 111.1(3) . . ?
B2 C1 B6 68.0(2) . . ?
B5 C1 B6 65.4(2) . . ?
B2 C1 Si1 124.3(2) . . ?
B5 C1 Si1 123.8(2) . . ?
B6 C1 Si1 126.2(2) . . ?
B2 C1 Ni 66.77(17) . . ?
B5 C1 Ni 64.77(17) . . ?
B6 C1 Ni 88.96(19) . . ?
Si1 C1 Ni 144.81(17) . . ?
C1 B2 C3 105.9(3) . . ?
C1 B2 B6 59.9(2) . . ?
C3 B2 B6 60.0(2) . . ?
C1 B2 Ni 72.07(18) . . ?
C3 B2 Ni 67.08(17) . . ?
B6 B2 Ni 88.3(2) . . ?
B4 C3 B2 112.8(3) . . ?
B4 C3 B6 64.8(2) . . ?
B2 C3 B6 66.5(2) . . ?
B4 C3 Si2 128.0(2) . . ?
B2 C3 Si2 118.2(2) . . ?
B6 C3 Si2 128.9(2) . . ?
B4 C3 Ni 69.28(18) . . ?
B2 C3 Ni 69.35(17) . . ?
B6 C3 Ni 92.14(19) . . ?
Si2 C3 Ni 138.68(16) . . ?
C3 B4 B5 103.3(3) . . ?
C3 B4 B6 62.2(2) . . ?
B5 B4 B6 61.1(2) . . ?
C3 B4 Ni 68.17(17) . . ?
B5 B4 Ni 65.37(18) . . ?
B6 B4 Ni 90.5(2) . . ?
C1 B5 B4 105.8(3) . . ?
C1 B5 B6 60.8(2) . . ?
B4 B5 B6 60.5(2) . . ?
C1 B5 Ni 73.10(18) . . ?
B4 B5 Ni 67.06(17) . . ?
B6 B5 Ni 91.2(2) . . ?
C1 B6 C3 94.6(2) . . ?
C1 B6 B4 99.0(3) . . ?
C3 B6 B4 53.03(19) . . ?
C1 B6 B5 53.9(2) . . ?
C3 B6 B5 94.9(3) . . ?
B4 B6 B5 58.4(2) . . ?
C1 B6 B2 52.18(19) . . ?
C3 B6 B2 53.50(19) . . ?
B4 B6 B2 94.2(2) . . ?
B5 B6 B2 91.7(2) . . ?
B15 C11 B12 111.4(3) . . ?
B15 C11 B16 67.2(2) . . ?
B12 C11 B16 65.8(2) . . ?
B15 C11 Si3 130.4(2) . . ?
B12 C11 Si3 117.1(2) . . ?
B16 C11 Si3 124.8(2) . . ?
B15 C11 Ni 69.32(17) . . ?
B12 C11 Ni 64.22(16) . . ?
B16 C11 Ni 90.56(18) . . ?
Si3 C11 Ni 142.99(16) . . ?
C13 B12 C11 107.7(3) . . ?
C13 B12 B16 59.6(2) . . ?
C11 B12 B16 60.4(2) . . ?
C13 B12 Ni 73.48(18) . . ?
C11 B12 Ni 72.87(18) . . ?
B16 B12 Ni 92.6(2) . . ?
B14 C13 B12 106.2(3) . . ?
B14 C13 B16 66.5(2) . . ?
B12 C13 B16 66.5(2) . . ?
B14 C13 Si4 135.5(2) . . ?
B12 C13 Si4 118.2(2) . . ?
B16 C13 Si4 127.1(2) . . ?
B14 C13 Ni 63.34(17) . . ?
B12 C13 Ni 63.90(17) . . ?
B16 C13 Ni 90.72(18) . . ?
Si4 C13 Ni 140.97(16) . . ?
C13 B14 N41 131.7(3) . . ?
C13 B14 B15 109.6(3) . . ?
N41 B14 B15 115.3(3) . . ?
C13 B14 B16 60.7(2) . . ?
N41 B14 B16 128.6(3) . . ?
B15 B14 B16 62.5(2) . . ?
C13 B14 Ni 75.07(18) . . ?
N41 B14 Ni 135.8(2) . . ?
B15 B14 Ni 71.06(17) . . ?
B16 B14 Ni 94.06(19) . . ?
N42 B15 C11 137.9(3) . . ?
N42 B15 B14 119.3(3) . . ?
C11 B15 B14 102.4(3) . . ?
N42 B15 B16 135.3(3) . . ?
C11 B15 B16 60.9(2) . . ?
B14 B15 B16 60.6(2) . . ?
N42 B15 Ni 133.4(2) . . ?
C11 B15 Ni 70.12(18) . . ?
B14 B15 Ni 62.20(16) . . ?
B16 B15 Ni 88.52(19) . . ?
C13 B16 C11 97.8(2) . . ?
C13 B16 B14 52.73(19) . . ?
C11 B16 B14 93.2(2) . . ?
C13 B16 B12 53.95(19) . . ?
C11 B16 B12 53.78(19) . . ?
B14 B16 B12 88.7(2) . . ?
C13 B16 B15 98.8(2) . . ?
C11 B16 B15 51.87(18) . . ?
B14 B16 B15 56.93(19) . . ?
B12 B16 B15 91.7(2) . . ?
C46 N41 C45 108.9(3) . . ?
C46 N41 C43 108.5(2) . . ?
C45 N41 C43 109.6(3) . . ?
C46 N41 B14 112.1(2) . . ?
C45 N41 B14 110.0(2) . . ?
C43 N41 B14 107.7(2) . . ?
B15 N42 C44 119.2(3) . . ?
B15 N42 C47 125.8(3) . . ?
C44 N42 C47 113.4(3) . . ?
C44 C43 N41 115.6(3) . . ?
N42 C44 C43 113.9(3) . . ?

loop_
_geom_bond_atom_site_label_1
_geom_bond_atom_site_label_2
_geom_bond_distance
_geom_bond_site_symmetry_2
_geom_bond_publ_flag
Ni C1 2.226(3) . y
Ni B2 2.150(4) . y
Ni C3 2.116(3) . y
Ni B4 2.132(4) . y
Ni B5 2.105(4) . y
Ni C11 2.225(3) . y
Ni B12 2.096(4) . y
Ni C13 2.238(3) . y
Ni B14 2.070(3) . y
Ni B15 2.213(4) . y
Si1 C22 1.846(4) . ?
Si1 C21 1.850(5) . ?
Si1 C1 1.855(3) . ?
Si1 C23 1.860(4) . ?
Si2 C26 1.848(4) . ?
Si2 C3 1.852(3) . ?
Si2 C25 1.852(4) . ?
Si2 C24 1.861(4) . ?
Si3 C28 1.852(4) . ?
Si3 C29 1.852(4) . ?
Si3 C27 1.859(4) . ?
Si3 C11 1.868(3) . ?
Si4 C32 1.857(4) . ?
Si4 C13 1.862(3) . ?
Si4 C30 1.865(4) . ?
Si4 C31 1.866(4) . ?
C1 B2 1.540(5) . ?
C1 B5 1.561(5) . ?
C1 B6 1.686(5) . ?
B2 C3 1.584(5) . ?
B2 B6 1.807(5) . ?
C3 B4 1.542(5) . ?
C3 B6 1.707(5) . ?
B4 B5 1.709(6) . ?
B4 B6 1.746(5) . ?
B5 B6 1.756(5) . ?
C11 B15 1.539(5) . ?
C11 B12 1.585(5) . ?
C11 B16 1.709(5) . ?
B12 C13 1.581(5) . ?
B12 B16 1.793(5) . ?
C13 B14 1.537(5) . ?
C13 B16 1.685(5) . ?
B14 N41 1.559(4) . ?
B14 B15 1.704(5) . ?
B14 B16 1.772(5) . ?
B15 N42 1.422(4) . ?
B15 B16 1.803(5) . ?
N41 C46 1.486(4) . ?
N41 C45 1.495(4) . ?
N41 C43 1.512(4) . ?
N42 C44 1.447(4) . ?
N42 C47 1.455(4) . ?
C43 C44 1.503(5) . ?
